data_4326608
loop_
_publ_author_name
'Purnandhu Bose'
'I. Ravikumar'
'Pradyut Ghosh'

_publ_section_title
;
 Anion Binding in the C3v-Symmetric Cavity of a Protonated Tripodal Amine
 Receptor: Potentiometric and Single Crystal X-ray Studies
;
_journal_name_full 'Inorganic Chemistry'
_journal_page_first 10693
_journal_page_last 10702
_journal_paper_doi 10.1021/ic2011502
_journal_volume 50
_journal_year 2011
_chemical_formula_sum 'C55 H50 B4 F52 N8 O2 Si'
_chemical_formula_weight 1914.36
_chemical_name_systematic
; 
 ? 
;
_space_group_IT_number 14
_symmetry_cell_setting monoclinic
_symmetry_space_group_name_Hall '-P 2ybc'
_symmetry_space_group_name_H-M 'P 1 21/c 1'
_atom_sites_solution_hydrogens geom
_atom_sites_solution_primary direct
_atom_sites_solution_secondary difmap
_audit_creation_method SHELXL-97
_cell_angle_alpha 90.00
_cell_angle_beta 99.053(2)
_cell_angle_gamma 90.00
_cell_formula_units_Z 4
_cell_length_a 13.5797(17)
_cell_length_b 20.457(3)
_cell_length_c 27.338(3)
_cell_measurement_reflns_used 4663
_cell_measurement_temperature 120(2)
_cell_measurement_theta_max 20.56
_cell_measurement_theta_min 2.20
_cell_volume 7499.9(17)
_computing_cell_refinement 'Bruker Apex II'
_computing_data_collection 'Bruker Apex II'
_computing_data_reduction SAINT
_computing_molecular_graphics 'Mercury 2.3'
_computing_publication_material SHELXTL-97
_computing_structure_refinement 'SHELXL-97 (Sheldrick, 1997)'
_computing_structure_solution 'SHELXS-97 (Sheldrick, 1990)'
_diffrn_ambient_temperature 120(2)
_diffrn_detector_area_resol_mean 3
_diffrn_measured_fraction_theta_full 0.959
_diffrn_measured_fraction_theta_max 0.959
_diffrn_measurement_device_type 'Bruker Apex II'
_diffrn_measurement_method 'Omega scan'
_diffrn_radiation_monochromator graphite
_diffrn_radiation_source 'fine-focus sealed tube'
_diffrn_radiation_type MoK\a
_diffrn_radiation_wavelength 0.71073
_diffrn_reflns_av_R_equivalents 0.0536
_diffrn_reflns_av_sigmaI/netI 0.0670
_diffrn_reflns_limit_h_max 15
_diffrn_reflns_limit_h_min -15
_diffrn_reflns_limit_k_max 23
_diffrn_reflns_limit_k_min -21
_diffrn_reflns_limit_l_max 27
_diffrn_reflns_limit_l_min -31
_diffrn_reflns_number 34468
_diffrn_reflns_theta_full 24.65
_diffrn_reflns_theta_max 24.65
_diffrn_reflns_theta_min 1.25
_exptl_absorpt_coefficient_mu 0.208
_exptl_absorpt_correction_T_max 0.9675
_exptl_absorpt_correction_T_min 0.9596
_exptl_absorpt_correction_type multi-scan
_exptl_absorpt_process_details sadabs
_exptl_crystal_colour colourless
_exptl_crystal_density_diffrn 1.695
_exptl_crystal_description block
_exptl_crystal_F_000 3816
_exptl_crystal_size_max 0.20
_exptl_crystal_size_mid 0.18
_exptl_crystal_size_min 0.16
_refine_diff_density_max 0.770
_refine_diff_density_min -0.718
_refine_diff_density_rms 0.073
_refine_ls_extinction_method none
_refine_ls_goodness_of_fit_ref 1.057
_refine_ls_hydrogen_treatment constr
_refine_ls_matrix_type full
_refine_ls_number_parameters 1047
_refine_ls_number_reflns 12157
_refine_ls_number_restraints 0
_refine_ls_restrained_S_all 1.057
_refine_ls_R_factor_all 0.1085
_refine_ls_R_factor_gt 0.0640
_refine_ls_shift/su_max 0.000
_refine_ls_shift/su_mean 0.000
_refine_ls_structure_factor_coef Fsqd
_refine_ls_weighting_details 'calc w=1/[\s^2^(Fo^2^)+(0.0811P)^2^+9.2068P] where P=(Fo^2^+2Fc^2^)/3'
_refine_ls_weighting_scheme calc
_refine_ls_wR_factor_gt 0.1584
_refine_ls_wR_factor_ref 0.1859
_reflns_number_gt 7578
_reflns_number_total 12157
_reflns_threshold_expression >2sigma(I)
_cod_data_source_file ic2011502_si_006.cif
_cod_data_source_block test1
_cod_depositor_comments
;
The following automatic conversions were performed:

'_refine_ls_hydrogen_treatment' value 'constrn' was replaced with the
value 'constr' as specified in the replacement file
'src/cod-tools/trunk/data/replacement-values/replacement_values.lst'.

Automatic conversion script
Id: cif_fix_values 5376 2017-05-30 11:51:03Z andrius 
;
_cod_original_cell_volume 7499.9(16)
_cod_original_sg_symbol_H-M 'P 1 21/c 1 '
_cod_database_code 4326608

loop_
_symmetry_equiv_pos_as_xyz
'x, y, z'
'-x, y+1/2, -z+1/2'
'-x, -y, -z'
'x, -y-1/2, z-1/2'

loop_
_atom_site_label
_atom_site_type_symbol
_atom_site_fract_x
_atom_site_fract_y
_atom_site_fract_z
_atom_site_U_iso_or_equiv
_atom_site_adp_type
_atom_site_occupancy
_atom_site_symmetry_multiplicity
_atom_site_calc_flag
_atom_site_refinement_flags
C1 C 0.2311(3) 0.7405(2) 0.05645(18) 0.0324(11) Uani 1 1 d .
H1A H 0.2715 0.7327 0.0307 0.039 Uiso 1 1 calc R
H1B H 0.2757 0.7432 0.0878 0.039 Uiso 1 1 calc R
C2 C 0.1777(3) 0.8051(2) 0.04656(17) 0.0329(11) Uani 1 1 d .
H2C H 0.2242 0.8376 0.0380 0.039 Uiso 1 1 calc R
H2D H 0.1246 0.8004 0.0186 0.039 Uiso 1 1 calc R
C3 C 0.0680(3) 0.8873(2) 0.08113(19) 0.0360(12) Uani 1 1 d .
H3C H 0.0122 0.8770 0.0556 0.043 Uiso 1 1 calc R
H3D H 0.0416 0.8981 0.1111 0.043 Uiso 1 1 calc R
C4 C 0.1227(3) 0.9456(2) 0.06516(17) 0.0291(10) Uani 1 1 d .
C5 C 0.1802(3) 0.9854(2) 0.09928(17) 0.0319(11) Uani 1 1 d .
C6 C 0.2302(4) 1.0395(2) 0.08551(19) 0.0383(12) Uani 1 1 d .
C7 C 0.2232(4) 1.0552(2) 0.0363(2) 0.0427(13) Uani 1 1 d .
C8 C 0.1660(4) 1.0172(2) 0.00140(19) 0.0423(13) Uani 1 1 d .
C9 C 0.1171(3) 0.9636(2) 0.01632(18) 0.0354(12) Uani 1 1 d .
C10 C 0.1152(3) 0.6663(2) 0.00771(16) 0.0318(11) Uani 1 1 d .
H10A H 0.1610 0.6399 -0.0077 0.038 Uiso 1 1 calc R
H10B H 0.1013 0.7058 -0.0118 0.038 Uiso 1 1 calc R
C11 C 0.0185(3) 0.6285(2) 0.00737(17) 0.0303(11) Uani 1 1 d .
H11A H -0.0129 0.6206 -0.0265 0.036 Uiso 1 1 calc R
H11B H 0.0324 0.5867 0.0237 0.036 Uiso 1 1 calc R
C12 C -0.1479(3) 0.6360(2) 0.03757(17) 0.0355(11) Uani 1 1 d .
H12A H -0.1804 0.6600 0.0611 0.043 Uiso 1 1 calc R
H12B H -0.1359 0.5919 0.0502 0.043 Uiso 1 1 calc R
C13 C -0.2166(3) 0.6331(2) -0.01103(17) 0.0361(12) Uani 1 1 d .
C14 C -0.2744(4) 0.6844(3) -0.0287(2) 0.0527(15) Uani 1 1 d .
C15 C -0.3432(4) 0.6793(4) -0.0739(3) 0.069(2) Uani 1 1 d .
C16 C -0.3474(4) 0.6214(4) -0.0994(2) 0.0624(17) Uani 1 1 d .
C17 C -0.2888(4) 0.5715(3) -0.0832(2) 0.0578(16) Uani 1 1 d .
C18 C -0.2249(4) 0.5756(3) -0.03943(18) 0.0431(13) Uani 1 1 d .
C19 C 0.2212(3) 0.6281(2) 0.08159(17) 0.0359(12) Uani 1 1 d .
H19A H 0.2835 0.6253 0.0686 0.043 Uiso 1 1 calc R
H19B H 0.1842 0.5882 0.0725 0.043 Uiso 1 1 calc R
C20 C 0.2438(4) 0.6325(3) 0.13754(18) 0.0480(14) Uani 1 1 d .
H20A H 0.3055 0.6093 0.1490 0.058 Uiso 1 1 calc R
H20B H 0.2539 0.6780 0.1470 0.058 Uiso 1 1 calc R
C21 C 0.1693(4) 0.6006(3) 0.2141(2) 0.0587(16) Uani 1 1 d .
H21A H 0.1408 0.5587 0.2210 0.070 Uiso 1 1 calc R
H21B H 0.1267 0.6343 0.2244 0.070 Uiso 1 1 calc R
C22 C 0.2699(4) 0.6062(3) 0.2453(2) 0.0455(14) Uani 1 1 d .
C23 C 0.3064(4) 0.6651(3) 0.2636(2) 0.0500(15) Uani 1 1 d .
C24 C 0.3957(5) 0.6712(4) 0.2956(2) 0.075(2) Uani 1 1 d .
C25 C 0.4482(5) 0.6151(7) 0.3100(3) 0.101(4) Uani 1 1 d .
C26 C 0.4147(6) 0.5570(5) 0.2938(4) 0.102(4) Uani 1 1 d .
C27 C 0.3261(4) 0.5523(3) 0.2602(2) 0.0619(18) Uani 1 1 d .
C28 C 0.1646(3) 0.3301(2) 0.19309(16) 0.0282(10) Uani 1 1 d .
H28A H 0.1909 0.3332 0.1622 0.034 Uiso 1 1 calc R
H28B H 0.1688 0.3732 0.2082 0.034 Uiso 1 1 calc R
C29 C 0.0553(3) 0.3088(2) 0.18237(16) 0.0289(10) Uani 1 1 d .
H29A H 0.0279 0.3195 0.1484 0.035 Uiso 1 1 calc R
H29B H 0.0511 0.2618 0.1864 0.035 Uiso 1 1 calc R
C30 C -0.1047(3) 0.3118(2) 0.21856(17) 0.0341(11) Uani 1 1 d .
H30A H -0.0946 0.2673 0.2306 0.041 Uiso 1 1 calc R
H30B H -0.1368 0.3357 0.2423 0.041 Uiso 1 1 calc R
C31 C -0.1731(3) 0.3105(2) 0.17027(17) 0.0323(11) Uani 1 1 d .
C32 C -0.2277(4) 0.3639(2) 0.15191(19) 0.0438(13) Uani 1 1 d .
C33 C -0.2928(4) 0.3629(3) 0.1086(2) 0.0573(16) Uani 1 1 d .
C34 C -0.3070(4) 0.3066(3) 0.0816(2) 0.0603(17) Uani 1 1 d .
C35 C -0.2542(4) 0.2516(3) 0.0980(2) 0.0532(15) Uani 1 1 d .
C36 C -0.1888(4) 0.2543(2) 0.1421(2) 0.0402(12) Uani 1 1 d .
C37 C 0.3207(3) 0.3145(2) 0.24888(16) 0.0282(10) Uani 1 1 d .
H37A H 0.3455 0.3408 0.2239 0.034 Uiso 1 1 calc R
H37B H 0.3693 0.2804 0.2590 0.034 Uiso 1 1 calc R
C38 C 0.3122(3) 0.3571(2) 0.29300(16) 0.0282(10) Uani 1 1 d .
H38A H 0.3775 0.3740 0.3066 0.034 Uiso 1 1 calc R
H38B H 0.2690 0.3940 0.2826 0.034 Uiso 1 1 calc R
C39 C 0.2557(3) 0.3583(2) 0.37682(17) 0.0306(11) Uani 1 1 d .
H39A H 0.2118 0.3948 0.3666 0.037 Uiso 1 1 calc R
H39B H 0.2236 0.3308 0.3986 0.037 Uiso 1 1 calc R
C40 C 0.3516(3) 0.3833(2) 0.40447(17) 0.0331(11) Uani 1 1 d .
C41 C 0.3793(4) 0.4488(3) 0.4034(2) 0.0477(14) Uani 1 1 d .
C42 C 0.4678(6) 0.4717(3) 0.4297(2) 0.0675(19) Uani 1 1 d .
C43 C 0.5313(5) 0.4282(4) 0.4567(2) 0.070(2) Uani 1 1 d .
C44 C 0.5082(4) 0.3642(4) 0.4588(2) 0.0602(17) Uani 1 1 d .
C45 C 0.4172(4) 0.3418(3) 0.43298(19) 0.0415(12) Uani 1 1 d .
C46 C 0.2469(3) 0.2262(2) 0.19695(16) 0.0285(10) Uani 1 1 d .
H46A H 0.3018 0.2367 0.1795 0.034 Uiso 1 1 calc R
H46B H 0.1888 0.2176 0.1723 0.034 Uiso 1 1 calc R
C47 C 0.2727(3) 0.1648(2) 0.22673(17) 0.0301(10) Uani 1 1 d .
H47A H 0.2951 0.1317 0.2056 0.036 Uiso 1 1 calc R
H47B H 0.3273 0.1740 0.2533 0.036 Uiso 1 1 calc R
C48 C 0.1980(3) 0.0699(2) 0.26681(18) 0.0343(11) Uani 1 1 d .
H48A H 0.1383 0.0570 0.2798 0.041 Uiso 1 1 calc R
H48B H 0.2049 0.0411 0.2393 0.041 Uiso 1 1 calc R
C49 C 0.2869(3) 0.0616(2) 0.30654(17) 0.0299(11) Uani 1 1 d .
C50 C 0.3815(4) 0.0480(2) 0.29660(17) 0.0332(11) Uani 1 1 d .
C51 C 0.4622(4) 0.0414(2) 0.3331(2) 0.0423(13) Uani 1 1 d .
C52 C 0.4506(4) 0.0482(3) 0.3815(2) 0.0471(14) Uani 1 1 d .
C53 C 0.3575(4) 0.0602(2) 0.39344(19) 0.0407(12) Uani 1 1 d .
C54 C 0.2783(3) 0.0665(2) 0.35633(19) 0.0357(12) Uani 1 1 d .
C55 C 0.6736(5) 0.3724(3) 0.2932(2) 0.0738(19) Uani 1 1 d .
H55A H 0.6254 0.4071 0.2893 0.111 Uiso 1 1 calc R
H55B H 0.6501 0.3371 0.2713 0.111 Uiso 1 1 calc R
H55C H 0.7357 0.3883 0.2853 0.111 Uiso 1 1 calc R
B1 B 0.0390 0.4720 0.2977 0.038 Uani 1 1 d .
B2 B 0.4966 0.2160 0.3429 0.041 Uani 1 1 d .
B3 B 0.0636 0.2130 0.0604 0.042 Uani 1 1 d .
B4 B 0.9931 0.9688 0.3801 0.037 Uani 1 1 d .
N1 N 0.1630 0.6842 0.0581 0.030 Uani 1 1 d .
N2 N 0.1666 0.6059 0.1617 0.069 Uani 1 1 d .
H2A H 0.1556 0.5652 0.1496 0.083 Uiso 1 1 calc R
H2B H 0.1113 0.6290 0.1503 0.083 Uiso 1 1 calc R
N3 N -0.0499(3) 0.66773(18) 0.03397(13) 0.0309(9) Uani 1 1 d .
H3A H -0.0184 0.6761 0.0648 0.037 Uiso 1 1 calc R
H3B H -0.0618 0.7063 0.0183 0.037 Uiso 1 1 calc R
N4 N 0.1347(3) 0.82816(17) 0.09062(14) 0.0330(9) Uani 1 1 d .
H4A H 0.1851 0.8377 0.1151 0.040 Uiso 1 1 calc R
H4B H 0.0995 0.7953 0.1013 0.040 Uiso 1 1 calc R
N5 N 0.2260(2) 0.28372(16) 0.22650(13) 0.0247(8) Uani 1 1 d .
N6 N -0.0048(3) 0.34211(18) 0.21661(13) 0.0306(9) Uani 1 1 d .
H6A H -0.0141 0.3841 0.2071 0.037 Uiso 1 1 calc R
H6B H 0.0305 0.3420 0.2473 0.037 Uiso 1 1 calc R
N7 N 0.2710(2) 0.31944(16) 0.33182(13) 0.0259(8) Uani 1 1 d .
H7A H 0.3126 0.2860 0.3417 0.031 Uiso 1 1 calc R
H7B H 0.2121 0.3022 0.3182 0.031 Uiso 1 1 calc R
N8 N 0.1863(3) 0.13901(17) 0.24834(14) 0.0316(9) Uani 1 1 d .
H8A H 0.1315 0.1414 0.2252 0.038 Uiso 1 1 calc R
H8B H 0.1764 0.1650 0.2737 0.038 Uiso 1 1 calc R
O1 O 0.6882(3) 0.34932(19) 0.34409(14) 0.0565(10) Uani 1 1 d .
H1 H 0.6354 0.3350 0.3506 0.085 Uiso 1 1 calc R
O2 O 0.9462(3) 0.6180(2) 0.33511(16) 0.0767(14) Uani 1 1 d .
F1 F 0.0622(2) 0.92750(14) -0.01946(11) 0.0529(8) Uani 1 1 d .
F2 F 0.1581(3) 1.03313(15) -0.04665(11) 0.0638(9) Uani 1 1 d .
F3 F 0.2731(2) 1.10652(14) 0.02224(13) 0.0644(9) Uani 1 1 d .
F4 F 0.2859(2) 1.07594(14) 0.12039(12) 0.0550(8) Uani 1 1 d .
F5 F 0.1876(2) 0.97201(13) 0.14781(10) 0.0436(7) Uani 1 1 d .
F6 F -0.2671(3) 0.74048(18) -0.00280(15) 0.0777(11) Uani 1 1 d .
F7 F -0.3981(3) 0.7316(2) -0.08882(18) 0.1136(16) Uani 1 1 d .
F8 F -0.4116(3) 0.6187(3) -0.14265(13) 0.1006(15) Uani 1 1 d .
F9 F -0.2935(3) 0.5155(2) -0.11038(13) 0.0838(12) Uani 1 1 d .
F10 F -0.1699(2) 0.52360(15) -0.02416(11) 0.0571(8) Uani 1 1 d .
F11 F 0.2572(3) 0.72061(17) 0.24905(14) 0.0795(11) Uani 1 1 d .
F12 F 0.4283(4) 0.7306(3) 0.31146(17) 0.131(2) Uani 1 1 d .
F13 F 0.5350(3) 0.6209(4) 0.34160(16) 0.168(3) Uani 1 1 d .
F14 F 0.4656(3) 0.5026(3) 0.3078(2) 0.162(3) Uani 1 1 d .
F15 F 0.2942(3) 0.49390(19) 0.2420(2) 0.1159(18) Uani 1 1 d .
F16 F -0.2187(2) 0.42003(15) 0.17847(12) 0.0658(9) Uani 1 1 d .
F17 F -0.3466(3) 0.4158(2) 0.09254(15) 0.1028(15) Uani 1 1 d .
F18 F -0.3720(3) 0.3032(2) 0.03960(14) 0.1015(15) Uani 1 1 d .
F19 F -0.2673(3) 0.19590(18) 0.07202(14) 0.0812(12) Uani 1 1 d .
F20 F -0.1404(2) 0.19916(14) 0.15852(12) 0.0564(8) Uani 1 1 d .
F21 F 0.3186(3) 0.49143(15) 0.37715(12) 0.0647(9) Uani 1 1 d .
F22 F 0.4913(4) 0.5350(2) 0.42832(14) 0.1053(16) Uani 1 1 d .
F23 F 0.6188(3) 0.4501(3) 0.48170(15) 0.1152(18) Uani 1 1 d .
F24 F 0.5708(3) 0.3214(2) 0.48504(14) 0.0921(13) Uani 1 1 d .
F25 F 0.3947(2) 0.27847(15) 0.43518(11) 0.0559(8) Uani 1 1 d .
F26 F 0.3954(2) 0.04051(13) 0.24920(10) 0.0434(7) Uani 1 1 d .
F27 F 0.5528(2) 0.02913(17) 0.32096(12) 0.0614(9) Uani 1 1 d .
F28 F 0.5296(2) 0.04106(18) 0.41772(12) 0.0697(10) Uani 1 1 d .
F29 F 0.3450(2) 0.06498(16) 0.44128(11) 0.0611(9) Uani 1 1 d .
F30 F 0.18731(19) 0.07572(13) 0.36859(10) 0.0439(7) Uani 1 1 d .
F31 F 0.15895(17) 0.21126(11) 0.34225(9) 0.0311(6) Uani 1 1 d .
F32 F 0.01773(17) 0.19798(11) 0.28034(9) 0.0291(6) Uani 1 1 d .
F33 F -0.08374(16) 0.25229(11) 0.33128(9) 0.0292(6) Uani 1 1 d .
F34 F 0.05673(17) 0.26546(11) 0.39401(9) 0.0296(6) Uani 1 1 d .
F35 F 0.06432(16) 0.30445(10) 0.31230(8) 0.0259(6) Uani 1 1 d .
F36 F 0.01306(17) 0.15957(11) 0.36282(9) 0.0296(6) Uani 1 1 d .
F37 F -0.0531(2) 0.44437(14) 0.27877(11) 0.0499(8) Uani 1 1 d .
F38 F 0.0552(2) 0.46824(15) 0.34851(10) 0.0520(8) Uani 1 1 d .
F39 F 0.11411(19) 0.43703(12) 0.27879(10) 0.0428(7) Uani 1 1 d .
F40 F 0.0419(3) 0.53616(14) 0.28285(13) 0.0723(11) Uani 1 1 d .
F41 F 0.39418(18) 0.20579(12) 0.34146(10) 0.0386(7) Uani 1 1 d .
F42 F 0.5502(2) 0.18442(15) 0.38253(11) 0.0551(8) Uani 1 1 d .
F43 F 0.5124(2) 0.28440(13) 0.34848(12) 0.0515(8) Uani 1 1 d .
F44 F 0.5235(2) 0.19578(16) 0.29927(12) 0.0609(9) Uani 1 1 d .
F45 F 0.0564(2) 0.20669(13) 0.00878(10) 0.0444(7) Uani 1 1 d .
F46 F -0.0307(2) 0.20600(17) 0.07364(12) 0.0640(9) Uani 1 1 d .
F47 F 0.1251(3) 0.16565(18) 0.08314(12) 0.0828(12) Uani 1 1 d .
F48 F 0.0993(2) 0.27413(14) 0.07356(10) 0.0529(8) Uani 1 1 d .
F49 F 1.0140(3) 0.96891(16) 0.33239(11) 0.0696(10) Uani 1 1 d .
F50 F 0.9120(4) 0.9363(3) 0.3845(2) 0.165(3) Uani 1 1 d .
F51 F 1.0661(4) 0.9351(3) 0.40697(19) 0.174(3) Uani 1 1 d .
F52 F 0.9886(3) 1.02849(14) 0.39830(13) 0.0842(13) Uani 1 1 d .
Si1 Si 0.03788(8) 0.23161(6) 0.33697(4) 0.0241(3) Uani 1 1 d .

loop_
_atom_site_aniso_label
_atom_site_aniso_U_11
_atom_site_aniso_U_22
_atom_site_aniso_U_33
_atom_site_aniso_U_23
_atom_site_aniso_U_13
_atom_site_aniso_U_12
C1 0.028(3) 0.036(3) 0.035(3) -0.004(2) 0.010(2) -0.007(2)
C2 0.036(3) 0.034(2) 0.030(3) -0.001(2) 0.009(2) -0.002(2)
C3 0.030(3) 0.037(3) 0.042(3) -0.001(2) 0.012(2) 0.002(2)
C4 0.029(2) 0.030(2) 0.029(3) 0.001(2) 0.005(2) 0.0060(19)
C5 0.036(3) 0.037(3) 0.024(3) 0.003(2) 0.009(2) 0.008(2)
C6 0.040(3) 0.033(3) 0.042(3) -0.011(2) 0.008(2) -0.001(2)
C7 0.043(3) 0.035(3) 0.054(4) 0.005(3) 0.020(3) 0.004(2)
C8 0.055(3) 0.041(3) 0.034(3) 0.004(2) 0.014(3) 0.007(2)
C9 0.035(3) 0.034(3) 0.035(3) -0.001(2) -0.002(2) 0.005(2)
C10 0.036(3) 0.037(3) 0.025(3) -0.002(2) 0.010(2) 0.000(2)
C11 0.036(3) 0.033(2) 0.022(3) -0.005(2) 0.004(2) -0.001(2)
C12 0.036(3) 0.046(3) 0.025(3) -0.005(2) 0.008(2) -0.008(2)
C13 0.029(3) 0.053(3) 0.026(3) 0.003(2) 0.003(2) -0.012(2)
C14 0.044(3) 0.059(4) 0.059(4) 0.004(3) 0.017(3) 0.004(3)
C15 0.039(3) 0.101(6) 0.068(5) 0.042(4) 0.008(3) 0.025(3)
C16 0.037(3) 0.109(6) 0.039(4) 0.005(4) 0.002(3) -0.009(4)
C17 0.039(3) 0.087(5) 0.047(4) -0.006(3) 0.005(3) -0.014(3)
C18 0.035(3) 0.073(4) 0.020(3) -0.001(3) -0.002(2) -0.015(3)
C19 0.035(3) 0.038(3) 0.036(3) 0.003(2) 0.010(2) -0.004(2)
C20 0.051(3) 0.059(3) 0.033(3) 0.010(3) 0.002(3) -0.018(3)
C21 0.041(3) 0.096(5) 0.038(4) 0.027(3) 0.004(3) -0.002(3)
C22 0.037(3) 0.064(4) 0.040(3) 0.020(3) 0.022(3) 0.014(3)
C23 0.040(3) 0.081(4) 0.030(3) 0.004(3) 0.007(3) 0.025(3)
C24 0.065(5) 0.126(7) 0.037(4) -0.015(4) 0.015(4) -0.004(5)
C25 0.035(4) 0.216(11) 0.052(5) 0.068(7) 0.011(4) 0.033(6)
C26 0.052(5) 0.156(8) 0.112(8) 0.109(7) 0.052(5) 0.058(5)
C27 0.048(4) 0.072(4) 0.073(5) 0.052(4) 0.035(3) 0.022(3)
C28 0.031(2) 0.029(2) 0.025(3) 0.0045(19) 0.005(2) 0.0002(19)
C29 0.032(3) 0.032(2) 0.023(3) 0.001(2) 0.006(2) 0.0037(19)
C30 0.026(2) 0.048(3) 0.028(3) 0.006(2) 0.004(2) -0.001(2)
C31 0.028(2) 0.042(3) 0.027(3) 0.003(2) 0.007(2) 0.001(2)
C32 0.052(3) 0.045(3) 0.034(3) -0.007(2) 0.004(3) 0.010(2)
C33 0.064(4) 0.061(4) 0.041(4) -0.003(3) -0.010(3) 0.026(3)
C34 0.040(3) 0.099(5) 0.034(4) -0.015(3) -0.018(3) 0.019(3)
C35 0.043(3) 0.069(4) 0.046(4) -0.024(3) 0.000(3) 0.003(3)
C36 0.034(3) 0.043(3) 0.043(3) -0.002(2) 0.006(3) 0.005(2)
C37 0.023(2) 0.035(2) 0.026(3) 0.005(2) 0.002(2) -0.0004(19)
C38 0.026(2) 0.028(2) 0.031(3) 0.004(2) 0.005(2) -0.0043(18)
C39 0.026(2) 0.036(3) 0.031(3) -0.003(2) 0.006(2) -0.0052(19)
C40 0.031(3) 0.048(3) 0.021(3) -0.004(2) 0.005(2) -0.004(2)
C41 0.056(4) 0.055(3) 0.034(3) -0.008(3) 0.013(3) -0.019(3)
C42 0.086(5) 0.073(4) 0.048(4) -0.016(3) 0.024(4) -0.046(4)
C43 0.054(4) 0.116(6) 0.041(4) -0.021(4) 0.011(3) -0.038(4)
C44 0.039(3) 0.104(5) 0.036(4) 0.002(3) 0.000(3) 0.006(3)
C45 0.037(3) 0.055(3) 0.033(3) -0.006(3) 0.010(2) -0.007(2)
C46 0.028(2) 0.036(2) 0.023(3) -0.002(2) 0.008(2) 0.0033(19)
C47 0.030(2) 0.031(2) 0.030(3) -0.002(2) 0.006(2) 0.0043(19)
C48 0.031(3) 0.030(2) 0.043(3) 0.001(2) 0.007(2) 0.001(2)
C49 0.033(3) 0.024(2) 0.033(3) 0.000(2) 0.007(2) -0.0023(19)
C50 0.040(3) 0.035(3) 0.025(3) 0.005(2) 0.008(2) 0.007(2)
C51 0.032(3) 0.052(3) 0.044(4) 0.009(3) 0.009(3) 0.008(2)
C52 0.039(3) 0.062(4) 0.036(4) 0.014(3) -0.003(3) 0.012(3)
C53 0.046(3) 0.043(3) 0.033(3) 0.004(2) 0.006(3) 0.007(2)
C54 0.037(3) 0.026(2) 0.048(3) 0.002(2) 0.018(3) 0.006(2)
C55 0.093(5) 0.064(4) 0.062(5) 0.008(3) 0.006(4) -0.013(4)
B1 0.053 0.030 0.036 0.001 0.024 0.003
B2 0.036 0.046 0.040 0.001 0.005 0.004
B3 0.051 0.041 0.035 0.002 0.006 0.004
B4 0.045 0.028 0.038 -0.001 0.003 0.000
N1 0.030 0.029 0.032 -0.004 0.008 -0.004
N2 0.025 0.137 0.046 0.025 0.010 0.016
N3 0.032(2) 0.038(2) 0.024(2) -0.0088(17) 0.0059(17) -0.0045(17)
N4 0.032(2) 0.029(2) 0.040(3) 0.0014(18) 0.0133(19) -0.0024(16)
N5 0.0262(19) 0.0278(19) 0.020(2) 0.0031(15) 0.0018(16) 0.0017(15)
N6 0.030(2) 0.038(2) 0.023(2) 0.0033(17) 0.0019(17) 0.0022(17)
N7 0.0229(19) 0.0298(19) 0.024(2) 0.0003(16) 0.0022(16) -0.0037(15)
N8 0.030(2) 0.035(2) 0.030(2) 0.0038(17) 0.0040(17) 0.0095(16)
O1 0.040(2) 0.066(3) 0.061(3) 0.023(2) 0.0000(19) -0.0043(19)
O2 0.057(3) 0.087(3) 0.075(3) -0.040(2) -0.021(2) 0.033(2)
F1 0.058(2) 0.0535(18) 0.0416(19) -0.0040(15) -0.0085(15) -0.0016(15)
F2 0.089(2) 0.065(2) 0.038(2) 0.0182(16) 0.0124(17) 0.0052(18)
F3 0.077(2) 0.0446(18) 0.079(2) 0.0100(16) 0.0329(19) -0.0141(16)
F4 0.0542(19) 0.0467(17) 0.062(2) -0.0134(15) 0.0034(16) -0.0089(14)
F5 0.0544(18) 0.0452(16) 0.0316(17) -0.0030(13) 0.0078(14) 0.0011(13)
F6 0.067(2) 0.068(2) 0.100(3) 0.005(2) 0.023(2) 0.0221(19)
F7 0.069(3) 0.150(4) 0.118(4) 0.055(3) 0.004(2) 0.044(3)
F8 0.057(2) 0.192(5) 0.045(2) 0.020(3) -0.0165(19) -0.017(3)
F9 0.073(2) 0.112(3) 0.062(2) -0.039(2) -0.0029(19) -0.031(2)
F10 0.065(2) 0.0477(18) 0.054(2) -0.0067(15) -0.0036(17) -0.0112(16)
F11 0.078(3) 0.073(2) 0.090(3) -0.009(2) 0.019(2) 0.039(2)
F12 0.113(4) 0.206(6) 0.076(3) -0.072(4) 0.016(3) -0.036(4)
F13 0.046(3) 0.393(10) 0.061(3) 0.084(4) -0.002(2) 0.010(4)
F14 0.073(3) 0.214(5) 0.218(6) 0.192(5) 0.082(3) 0.091(3)
F15 0.108(3) 0.059(3) 0.205(5) 0.058(3) 0.098(3) 0.013(2)
F16 0.077(2) 0.0525(19) 0.062(2) -0.0126(17) -0.0094(18) 0.0212(17)
F17 0.119(3) 0.095(3) 0.077(3) -0.005(2) -0.040(2) 0.063(3)
F18 0.084(3) 0.145(4) 0.062(3) -0.036(2) -0.030(2) 0.041(3)
F19 0.064(2) 0.090(3) 0.082(3) -0.046(2) -0.0132(19) 0.0078(19)
F20 0.0552(19) 0.0435(17) 0.068(2) -0.0019(15) 0.0026(16) 0.0081(14)
F21 0.101(3) 0.0428(18) 0.052(2) 0.0017(16) 0.017(2) -0.0123(18)
F22 0.149(4) 0.095(3) 0.074(3) -0.027(2) 0.026(3) -0.084(3)
F23 0.071(3) 0.201(5) 0.072(3) -0.032(3) 0.003(2) -0.071(3)
F24 0.053(2) 0.159(4) 0.059(3) 0.001(2) -0.0092(19) 0.025(2)
F25 0.059(2) 0.060(2) 0.048(2) 0.0076(15) 0.0067(16) 0.0116(16)
F26 0.0434(16) 0.0517(17) 0.0371(18) 0.0041(13) 0.0122(13) 0.0155(13)
F27 0.0358(17) 0.093(2) 0.057(2) 0.0237(18) 0.0128(15) 0.0225(16)
F28 0.052(2) 0.102(3) 0.051(2) 0.0186(19) -0.0045(17) 0.0117(18)
F29 0.068(2) 0.085(2) 0.0311(19) 0.0031(16) 0.0098(16) 0.0195(18)
F30 0.0396(16) 0.0494(17) 0.0459(18) 0.0047(14) 0.0166(14) 0.0100(13)
F31 0.0247(13) 0.0297(13) 0.0383(16) 0.0092(11) 0.0035(11) 0.0000(10)
F32 0.0315(14) 0.0333(13) 0.0229(14) -0.0035(11) 0.0053(11) 0.0020(11)
F33 0.0221(13) 0.0384(14) 0.0275(15) -0.0025(11) 0.0051(11) -0.0020(10)
F34 0.0339(14) 0.0304(13) 0.0235(15) 0.0003(11) 0.0017(11) -0.0051(11)
F35 0.0260(13) 0.0264(12) 0.0250(14) 0.0067(10) 0.0028(11) -0.0016(10)
F36 0.0320(14) 0.0291(13) 0.0275(15) 0.0034(11) 0.0044(11) -0.0084(10)
F37 0.0383(16) 0.0668(19) 0.0452(19) -0.0095(15) 0.0085(14) 0.0110(14)
F38 0.0588(19) 0.0642(19) 0.0336(18) -0.0064(14) 0.0094(15) -0.0141(15)
F39 0.0361(15) 0.0429(15) 0.0509(19) -0.0086(13) 0.0111(13) 0.0052(12)
F40 0.110(3) 0.0357(16) 0.088(3) 0.0162(17) 0.068(2) 0.0171(17)
F41 0.0299(14) 0.0380(15) 0.0464(18) 0.0022(13) 0.0009(13) 0.0037(11)
F42 0.0440(17) 0.064(2) 0.052(2) 0.0046(16) -0.0109(15) 0.0133(14)
F43 0.0356(16) 0.0457(17) 0.073(2) -0.0028(15) 0.0100(15) -0.0039(13)
F44 0.0528(19) 0.083(2) 0.050(2) -0.0079(17) 0.0189(16) 0.0122(17)
F45 0.0540(18) 0.0517(17) 0.0273(16) -0.0059(13) 0.0058(13) -0.0061(14)
F46 0.066(2) 0.084(2) 0.046(2) -0.0014(17) 0.0224(17) -0.0184(18)
F47 0.123(3) 0.079(2) 0.044(2) 0.0047(18) 0.007(2) 0.054(2)
F48 0.070(2) 0.0545(18) 0.0362(18) -0.0123(14) 0.0138(15) -0.0162(15)
F49 0.100(3) 0.072(2) 0.039(2) -0.0204(17) 0.0206(18) -0.0150(19)
F50 0.153(4) 0.202(5) 0.171(5) -0.146(4) 0.119(4) -0.142(4)
F51 0.149(5) 0.279(7) 0.110(4) 0.127(5) 0.068(3) 0.135(5)
F52 0.169(4) 0.0311(16) 0.068(2) -0.0146(16) 0.065(3) -0.015(2)
Si1 0.0241(6) 0.0269(6) 0.0216(7) 0.0019(5) 0.0046(5) -0.0035(5)

loop_
_atom_type_symbol
_atom_type_description
_atom_type_scat_dispersion_real
_atom_type_scat_dispersion_imag
_atom_type_scat_source
C C 0.0033 0.0016 'International Tables Vol C Tables 4.2.6.8 and 6.1.1.4'
H H 0.0000 0.0000 'International Tables Vol C Tables 4.2.6.8 and 6.1.1.4'
B B 0.0013 0.0007 'International Tables Vol C Tables 4.2.6.8 and 6.1.1.4'
N N 0.0061 0.0033 'International Tables Vol C Tables 4.2.6.8 and 6.1.1.4'
O O 0.0106 0.0060 'International Tables Vol C Tables 4.2.6.8 and 6.1.1.4'
F F 0.0171 0.0103 'International Tables Vol C Tables 4.2.6.8 and 6.1.1.4'
Si Si 0.0817 0.0704 'International Tables Vol C Tables 4.2.6.8 and 6.1.1.4'

loop_
_geom_angle_atom_site_label_1
_geom_angle_atom_site_label_2
_geom_angle_atom_site_label_3
_geom_angle
_geom_angle_site_symmetry_1
_geom_angle_site_symmetry_3
N1 C1 C2 113.6(3) . .
N1 C1 H1A 108.8 . .
C2 C1 H1A 108.8 . .
N1 C1 H1B 108.8 . .
C2 C1 H1B 108.8 . .
H1A C1 H1B 107.7 . .
N4 C2 C1 111.6(4) . .
N4 C2 H2C 109.3 . .
C1 C2 H2C 109.3 . .
N4 C2 H2D 109.3 . .
C1 C2 H2D 109.3 . .
H2C C2 H2D 108.0 . .
C4 C3 N4 112.0(3) . .
C4 C3 H3C 109.2 . .
N4 C3 H3C 109.2 . .
C4 C3 H3D 109.2 . .
N4 C3 H3D 109.2 . .
H3C C3 H3D 107.9 . .
C9 C4 C5 115.9(4) . .
C9 C4 C3 122.6(4) . .
C5 C4 C3 121.5(4) . .
F5 C5 C6 118.0(4) . .
F5 C5 C4 119.5(4) . .
C6 C5 C4 122.5(4) . .
F4 C6 C7 120.6(4) . .
F4 C6 C5 119.8(5) . .
C7 C6 C5 119.6(5) . .
F3 C7 C6 120.4(5) . .
F3 C7 C8 120.1(5) . .
C6 C7 C8 119.5(5) . .
F2 C8 C7 119.5(5) . .
F2 C8 C9 121.0(5) . .
C7 C8 C9 119.5(5) . .
F1 C9 C4 119.8(4) . .
F1 C9 C8 117.2(4) . .
C4 C9 C8 123.0(5) . .
N1 C10 C11 112.6(3) . .
N1 C10 H10A 109.1 . .
C11 C10 H10A 109.1 . .
N1 C10 H10B 109.1 . .
C11 C10 H10B 109.1 . .
H10A C10 H10B 107.8 . .
N3 C11 C10 109.0(3) . .
N3 C11 H11A 109.9 . .
C10 C11 H11A 109.9 . .
N3 C11 H11B 109.9 . .
C10 C11 H11B 109.9 . .
H11A C11 H11B 108.3 . .
N3 C12 C13 113.2(4) . .
N3 C12 H12A 108.9 . .
C13 C12 H12A 108.9 . .
N3 C12 H12B 108.9 . .
C13 C12 H12B 108.9 . .
H12A C12 H12B 107.8 . .
C14 C13 C18 117.5(5) . .
C14 C13 C12 122.0(5) . .
C18 C13 C12 120.5(5) . .
F6 C14 C13 119.0(5) . .
F6 C14 C15 120.1(6) . .
C13 C14 C15 120.9(6) . .
F7 C15 C16 124.3(7) . .
F7 C15 C14 117.6(7) . .
C16 C15 C14 118.1(6) . .
C17 C16 F8 121.9(7) . .
C17 C16 C15 121.4(6) . .
F8 C16 C15 116.6(7) . .
C16 C17 F9 119.5(6) . .
C16 C17 C18 120.6(6) . .
F9 C17 C18 120.0(6) . .
F10 C18 C17 118.3(5) . .
F10 C18 C13 120.3(4) . .
C17 C18 C13 121.4(6) . .
N1 C19 C20 113.6(4) . .
N1 C19 H19A 108.8 . .
C20 C19 H19A 108.8 . .
N1 C19 H19B 108.8 . .
C20 C19 H19B 108.8 . .
H19A C19 H19B 107.7 . .
N2 C20 C19 113.3(4) . .
N2 C20 H20A 108.9 . .
C19 C20 H20A 108.9 . .
N2 C20 H20B 108.9 . .
C19 C20 H20B 108.9 . .
H20A C20 H20B 107.7 . .
N2 C21 C22 116.2(4) . .
N2 C21 H21A 108.2 . .
C22 C21 H21A 108.2 . .
N2 C21 H21B 108.2 . .
C22 C21 H21B 108.2 . .
H21A C21 H21B 107.4 . .
C27 C22 C23 116.6(6) . .
C27 C22 C21 121.7(6) . .
C23 C22 C21 121.4(5) . .
F11 C23 C22 120.1(5) . .
F11 C23 C24 117.0(6) . .
C22 C23 C24 122.8(6) . .
F12 C24 C25 122.2(8) . .
F12 C24 C23 119.9(7) . .
C25 C24 C23 117.9(8) . .
C26 C25 F13 120.7(10) . .
C26 C25 C24 121.2(8) . .
F13 C25 C24 118.1(11) . .
C25 C26 F14 121.3(10) . .
C25 C26 C27 119.8(7) . .
F14 C26 C27 118.9(10) . .
F15 C27 C22 118.4(6) . .
F15 C27 C26 120.1(7) . .
C22 C27 C26 121.6(7) . .
N5 C28 C29 111.8(3) . .
N5 C28 H28A 109.3 . .
C29 C28 H28A 109.3 . .
N5 C28 H28B 109.3 . .
C29 C28 H28B 109.3 . .
H28A C28 H28B 107.9 . .
N6 C29 C28 111.0(4) . .
N6 C29 H29A 109.4 . .
C28 C29 H29A 109.4 . .
N6 C29 H29B 109.4 . .
C28 C29 H29B 109.4 . .
H29A C29 H29B 108.0 . .
C31 C30 N6 114.6(4) . .
C31 C30 H30A 108.6 . .
N6 C30 H30A 108.6 . .
C31 C30 H30B 108.6 . .
N6 C30 H30B 108.6 . .
H30A C30 H30B 107.6 . .
C32 C31 C36 115.6(4) . .
C32 C31 C30 122.4(4) . .
C36 C31 C30 121.9(4) . .
F16 C32 C33 118.1(5) . .
F16 C32 C31 118.8(5) . .
C33 C32 C31 123.1(5) . .
F17 C33 C32 121.2(5) . .
F17 C33 C34 118.8(5) . .
C32 C33 C34 120.0(5) . .
F18 C34 C33 121.8(6) . .
F18 C34 C35 118.6(6) . .
C33 C34 C35 119.6(5) . .
F19 C35 C34 120.4(5) . .
F19 C35 C36 120.7(5) . .
C34 C35 C36 119.0(5) . .
F20 C36 C35 118.1(5) . .
F20 C36 C31 119.1(4) . .
C35 C36 C31 122.8(5) . .
N5 C37 C38 114.1(3) . .
N5 C37 H37A 108.7 . .
C38 C37 H37A 108.7 . .
N5 C37 H37B 108.7 . .
C38 C37 H37B 108.7 . .
H37A C37 H37B 107.6 . .
N7 C38 C37 110.8(3) . .
N7 C38 H38A 109.5 . .
C37 C38 H38A 109.5 . .
N7 C38 H38B 109.5 . .
C37 C38 H38B 109.5 . .
H38A C38 H38B 108.1 . .
C40 C39 N7 112.0(3) . .
C40 C39 H39A 109.2 . .
N7 C39 H39A 109.2 . .
C40 C39 H39B 109.2 . .
N7 C39 H39B 109.2 . .
H39A C39 H39B 107.9 . .
C45 C40 C41 116.8(5) . .
C45 C40 C39 120.7(4) . .
C41 C40 C39 122.6(5) . .
F21 C41 C42 118.2(5) . .
F21 C41 C40 119.6(5) . .
C42 C41 C40 122.2(6) . .
F22 C42 C43 120.7(6) . .
F22 C42 C41 120.4(7) . .
C43 C42 C41 118.8(6) . .
C44 C43 F23 119.4(8) . .
C44 C43 C42 121.4(6) . .
F23 C43 C42 119.1(7) . .
F24 C44 C43 121.5(6) . .
F24 C44 C45 119.2(6) . .
C43 C44 C45 119.3(6) . .
F25 C45 C40 119.4(4) 1 .
F25 C45 C40 119.4(4) . .
F25 C45 C44 119.1(5) 1 .
F25 C45 C44 119.1(5) . .
C40 C45 C44 121.5(5) . .
N5 C46 C47 114.6(4) . .
N5 C46 H46A 108.6 . .
C47 C46 H46A 108.6 . .
N5 C46 H46B 108.6 . .
C47 C46 H46B 108.6 . .
H46A C46 H46B 107.6 . .
N8 C47 C46 112.2(3) . .
N8 C47 H47A 109.2 . .
C46 C47 H47A 109.2 . .
N8 C47 H47B 109.2 . .
C46 C47 H47B 109.2 . .
H47A C47 H47B 107.9 . .
C49 C48 N8 112.3(4) . .
C49 C48 H48A 109.1 . .
N8 C48 H48A 109.1 . .
C49 C48 H48B 109.1 . .
N8 C48 H48B 109.1 . .
H48A C48 H48B 107.9 . .
C50 C49 C54 115.5(4) . .
C50 C49 C48 123.1(4) . .
C54 C49 C48 121.3(4) . .
F26 C50 C51 118.2(4) . .
F26 C50 C49 119.1(4) . .
C51 C50 C49 122.6(4) . .
F27 C51 C52 120.4(5) . .
F27 C51 C50 119.8(5) . .
C52 C51 C50 119.7(4) . .
F28 C52 C51 120.0(5) . .
F28 C52 C53 120.0(5) . .
C51 C52 C53 119.9(5) . .
F29 C53 C54 120.7(4) . .
F29 C53 C52 120.2(5) . .
C54 C53 C52 119.1(5) . .
F30 C54 C53 118.4(4) . .
F30 C54 C49 118.5(4) . .
C53 C54 C49 123.0(4) . .
O1 C55 H55A 109.5 . .
O1 C55 H55B 109.5 . .
H55A C55 H55B 109.5 . .
O1 C55 H55C 109.5 . .
H55A C55 H55C 109.5 . .
H55B C55 H55C 109.5 . .
F38 B1 F40 110.05(19) . .
F38 B1 F37 110.11(17) . .
F40 B1 F37 110.1(2) . .
F38 B1 F39 109.39(17) . 1
F40 B1 F39 108.66(17) . 1
F37 B1 F39 108.53(15) . 1
F38 B1 F39 109.39(17) . .
F40 B1 F39 108.66(17) . .
F37 B1 F39 108.53(15) . .
F44 B2 F42 111.44(19) . .
F44 B2 F41 109.32(17) . 1
F42 B2 F41 110.71(17) . 1
F44 B2 F41 109.32(17) . .
F42 B2 F41 110.71(17) . .
F44 B2 F43 109.65(19) . 1
F42 B2 F43 109.15(18) . 1
F41 B2 F43 106.44(15) 1 1
F41 B2 F43 106.44(15) . 1
F44 B2 F43 109.65(19) . .
F42 B2 F43 109.15(18) . .
F41 B2 F43 106.44(15) 1 .
F41 B2 F43 106.44(15) . .
F47 B3 F48 111.3(2) . .
F47 B3 F46 109.2(2) . .
F48 B3 F46 109.14(18) . .
F47 B3 F45 109.49(18) . .
F48 B3 F45 108.39(16) . .
F46 B3 F45 109.29(17) . .
F50 B4 F52 110.1(3) . .
F50 B4 F51 104.6(4) . .
F52 B4 F51 110.1(4) . .
F50 B4 F49 113.0(3) . .
F52 B4 F49 112.5(2) . .
F51 B4 F49 106.1(3) . .
C10 N1 C19 109.8(3) . .
C10 N1 C1 110.4(3) . .
C19 N1 C1 108.8(3) . .
C20 N2 C21 125.8(3) . .
C20 N2 H2A 105.9 . .
C21 N2 H2A 105.9 . .
C20 N2 H2B 105.9 . .
C21 N2 H2B 105.9 . .
H2A N2 H2B 106.2 . .
C12 N3 C11 115.1(3) . .
C12 N3 H3A 108.5 . .
C11 N3 H3A 108.5 . .
C12 N3 H3B 108.5 . .
C11 N3 H3B 108.5 . .
H3A N3 H3B 107.5 . .
C2 N4 C3 114.5(4) . .
C2 N4 H4A 108.6 . .
C3 N4 H4A 108.6 . .
C2 N4 H4B 108.6 . .
C3 N4 H4B 108.6 . .
H4A N4 H4B 107.6 . .
C37 N5 C46 109.7(3) . .
C37 N5 C28 110.6(3) . .
C46 N5 C28 108.1(3) . .
C29 N6 C30 114.8(3) . .
C29 N6 H6A 108.6 . .
C30 N6 H6A 108.6 . .
C29 N6 H6B 108.6 . .
C30 N6 H6B 108.6 . .
H6A N6 H6B 107.6 . .
C38 N7 C39 115.1(3) . .
C38 N7 H7A 108.5 . .
C39 N7 H7A 108.5 . .
C38 N7 H7B 108.5 . .
C39 N7 H7B 108.5 . .
H7A N7 H7B 107.5 . .
C47 N8 C48 114.8(3) . .
C47 N8 H8A 108.6 . .
C48 N8 H8A 108.6 . .
C47 N8 H8B 108.6 . .
C48 N8 H8B 108.6 . .
H8A N8 H8B 107.6 . .
C55 O1 H1 109.5 . .
F32 Si1 F31 89.61(13) 1 .
F32 Si1 F31 89.61(13) . .
F32 Si1 F31 89.61(13) 1 1
F32 Si1 F31 89.61(13) . 1
F32 Si1 F33 90.15(12) 1 .
F32 Si1 F33 90.15(12) . .
F31 Si1 F33 179.61(15) . .
F31 Si1 F33 179.61(15) 1 .
F32 Si1 F34 179.33(13) 1 .
F32 Si1 F34 179.33(13) . .
F31 Si1 F34 91.04(13) . .
F31 Si1 F34 91.04(13) 1 .
F33 Si1 F34 89.21(12) . .
F32 Si1 F36 90.80(13) 1 .
F32 Si1 F36 90.80(13) . .
F31 Si1 F36 90.28(12) . .
F31 Si1 F36 90.28(12) 1 .
F33 Si1 F36 90.02(13) . .
F34 Si1 F36 89.01(12) . .
F32 Si1 F35 90.43(12) 1 .
F32 Si1 F35 90.43(12) . .
F31 Si1 F35 89.22(12) . .
F31 Si1 F35 89.22(12) 1 .
F33 Si1 F35 90.48(12) . .
F34 Si1 F35 89.77(12) . .
F36 Si1 F35 178.67(14) . .
F32 Si1 F35 90.43(12) 1 1
F32 Si1 F35 90.43(12) . 1
F31 Si1 F35 89.22(12) . 1
F31 Si1 F35 89.22(12) 1 1
F33 Si1 F35 90.48(12) . 1
F34 Si1 F35 89.77(12) . 1
F36 Si1 F35 178.67(14) . 1

loop_
_geom_bond_atom_site_label_1
_geom_bond_atom_site_label_2
_geom_bond_distance
_geom_bond_site_symmetry_2
C1 N1 1.482(4) .
C1 C2 1.512(6) .
C1 H1A 0.9700 .
C1 H1B 0.9700 .
C2 N4 1.495(5) .
C2 H2C 0.9700 .
C2 H2D 0.9700 .
C3 C4 1.506(6) .
C3 N4 1.510(6) .
C3 H3C 0.9700 .
C3 H3D 0.9700 .
C4 C9 1.375(6) .
C4 C5 1.383(6) .
C5 F5 1.343(5) .
C5 C6 1.381(6) .
C6 F4 1.346(5) .
C6 C7 1.372(7) .
C7 F3 1.338(5) .
C7 C8 1.373(7) .
C8 F2 1.341(6) .
C8 C9 1.377(7) .
C9 F1 1.352(5) .
C10 N1 1.475(4) .
C10 C11 1.522(6) .
C10 H10A 0.9700 .
C10 H10B 0.9700 .
C11 N3 1.499(5) .
C11 H11A 0.9700 .
C11 H11B 0.9700 .
C12 N3 1.498(5) .
C12 C13 1.499(6) .
C12 H12A 0.9700 .
C12 H12B 0.9700 .
C13 C14 1.354(7) .
C13 C18 1.404(7) .
C14 F6 1.343(7) .
C14 C15 1.432(9) .
C15 F7 1.331(7) .
C15 C16 1.370(9) .
C16 C17 1.326(9) .
C16 F8 1.356(7) .
C17 F9 1.360(7) .
C17 C18 1.366(8) .
C18 F10 1.329(6) .
C19 N1 1.482(5) .
C19 C20 1.515(7) .
C19 H19A 0.9700 .
C19 H19B 0.9700 .
C20 N2 1.431(5) .
C20 H20A 0.9700 .
C20 H20B 0.9700 .
C21 N2 1.433(5) .
C21 C22 1.497(7) .
C21 H21A 0.9700 .
C21 H21B 0.9700 .
C22 C27 1.365(7) .
C22 C23 1.367(8) .
C23 F11 1.347(6) .
C23 C24 1.384(9) .
C24 F12 1.342(9) .
C24 C25 1.375(12) .
C25 C26 1.323(13) .
C25 F13 1.352(9) .
C26 F14 1.335(8) .
C26 C27 1.397(11) .
C27 F15 1.341(8) .
C28 N5 1.481(5) .
C28 C29 1.531(6) .
C28 H28A 0.9700 .
C28 H28B 0.9700 .
C29 N6 1.499(5) .
C29 H29A 0.9700 .
C29 H29B 0.9700 .
C30 C31 1.490(6) .
C30 N6 1.500(5) .
C30 H30A 0.9700 .
C30 H30B 0.9700 .
C31 C32 1.370(7) .
C31 C36 1.383(7) .
C32 F16 1.354(6) .
C32 C33 1.363(7) .
C33 F17 1.340(6) .
C33 C34 1.365(8) .
C34 F18 1.335(6) .
C34 C35 1.372(8) .
C35 F19 1.339(6) .
C35 C36 1.381(7) .
C36 F20 1.346(5) .
C37 N5 1.475(5) .
C37 C38 1.507(6) .
C37 H37A 0.9700 .
C37 H37B 0.9700 .
C38 N7 1.490(5) .
C38 H38A 0.9700 .
C38 H38B 0.9700 .
C39 C40 1.489(6) .
C39 N7 1.506(5) .
C39 H39A 0.9700 .
C39 H39B 0.9700 .
C40 C45 1.380(7) .
C40 C41 1.393(7) .
C41 F21 1.331(6) .
C41 C42 1.381(8) .
C42 F22 1.337(7) .
C42 C43 1.370(10) .
C43 C44 1.350(9) .
C43 F23 1.351(7) .
C44 F24 1.346(7) .
C44 C45 1.401(7) .
C45 F25 1.334(6) 1
C45 F25 1.334(6) .
C46 N5 1.480(5) .
C46 C47 1.507(6) .
C46 H46A 0.9700 .
C46 H46B 0.9700 .
C47 N8 1.490(5) .
C47 H47A 0.9700 .
C47 H47B 0.9700 .
C48 C49 1.501(6) .
C48 N8 1.502(5) .
C48 H48A 0.9700 .
C48 H48B 0.9700 .
C49 C50 1.383(6) .
C49 C54 1.388(6) .
C50 F26 1.347(5) .
C50 C51 1.367(7) .
C51 F27 1.347(5) .
C51 C52 1.366(7) .
C52 F28 1.349(6) .
C52 C53 1.376(7) .
C53 F29 1.348(6) .
C53 C54 1.363(7) .
C54 F30 1.344(5) .
C55 O1 1.454(7) .
C55 H55A 0.9600 .
C55 H55B 0.9600 .
C55 H55C 0.9600 .
B1 F38 1.375(3) .
B1 F40 1.377(3) .
B1 F37 1.395(3) .
B1 F39 1.408(2) 1
B1 F39 1.408(2) .
B2 F44 1.366(3) .
B2 F42 1.369(3) .
B2 F41 1.401(2) 1
B2 F41 1.401(2) .
B2 F43 1.419(3) 1
B2 F43 1.419(3) .
B3 F47 1.365(3) .
B3 F48 1.368(3) .
B3 F46 1.394(3) .
B3 F45 1.404(3) .
B4 F50 1.307(4) .
B4 F52 1.324(3) .
B4 F51 1.330(4) .
B4 F49 1.377(3) .
N2 H2A 0.9000 .
N2 H2B 0.9000 .
N3 H3A 0.9000 .
N3 H3B 0.9000 .
N4 H4A 0.9000 .
N4 H4B 0.9000 .
N6 H6A 0.9000 .
N6 H6B 0.9000 .
N7 H7A 0.9000 .
N7 H7B 0.9000 .
N8 H8A 0.9000 .
N8 H8B 0.9000 .
O1 H1 0.8200 .
F31 Si1 1.680(3) .
F32 Si1 1.677(3) .
F33 Si1 1.688(2) .
F34 Si1 1.689(3) .
F35 Si1 1.697(2) .
F36 Si1 1.691(2) .
Si1 F32 1.677(3) 1
Si1 F31 1.680(3) 1
Si1 F35 1.697(2) 1

loop_
_geom_hbond_atom_site_label_D
_geom_hbond_atom_site_label_H
_geom_hbond_atom_site_label_A
_geom_hbond_distance_DH
_geom_hbond_distance_HA
_geom_hbond_distance_DA
_geom_hbond_angle_DHA
_geom_hbond_site_symmetry_A
N6 H6B F35 0.90 1.92 2.747(4) 151.4 1
N6 H6B F39 0.90 2.35 2.899(4) 119.8 1
N7 H7A F41 0.90 1.98 2.852(4) 162.4 1
N7 H7A F25 0.90 2.63 3.165(5) 119.0 1
N7 H7B F35 0.90 1.99 2.790(4) 147.6 1
N7 H7B F31 0.90 2.14 2.726(4) 122.4 1
N8 H8B F31 0.90 2.15 3.036(5) 169.5 1
N8 H8B F32 0.90 2.29 2.845(4) 119.5 1
O1 H1 F43 0.82 1.96 2.752(4) 162.5 1
N4 H4A O1 0.90 1.91 2.793(5) 165.9 2_655
N3 H3B F45 0.90 1.93 2.818(5) 167.0 3_565
N3 H3B F48 0.90 2.52 3.144(5) 127.3 3_565
N4 H4B F33 0.90 2.08 2.813(4) 137.3 2
N4 H4B F34 0.90 2.23 2.988(4) 141.4 2
N3 H3A F34 0.90 2.25 2.818(4) 120.7 2
N2 H2B F36 0.90 1.78 2.662(2) 164.9 2
N2 H2B F33 0.90 2.61 3.215(2) 125.3 2
N3 H3A F36 0.90 2.00 2.792(4) 146.5 2
N2 H2A F52 0.90 2.30 2.924(4) 125.9 2_645
N6 H6A F49 0.90 2.04 2.913(5) 161.9 2_645
N8 H8A O2 0.90 1.87 2.708(5) 153.4 2_645
